data_8101902
loop_
_publ_author_name
'Zeller, M.'
'DiMuzio, S. J.'
'Bee, K.'
'Clemente, J.'
'Frederick, J.'
'Fucci, A.'
'Gordon, L.'
'Harper, A.'
'Kasmar, A.'
'Kasmar, C.'
'Polomsky, S.'
'Simmons, A.'
'Smallsreed,  D.'
'Underwood, T.'
'Hunter, A. D.'

_publ_section_title
;
Crystal structures of the methylene chloride disolvates of tetrakis
(3,5-dimethoxyphenyl)porphyrin and its isotypic copper(II) and nickel(II) 
complexes, C~52~H~46~N~4~O~8~ &#x00B7; ~2~CH~2~Cl~2~, 
Cu(C~52~H~44~N~4~O~8~) &#x00B7; ~2~CH~2~Cl~2~, 
Ni(C~52~H~44~N~4~O~8~) &#x00B7; ~2~CH~2~Cl~2~
;
_journal_issue 1
_journal_name_full 'Zeitschrift f\"ur Kristallographie - New Crystal Structures'
_journal_page_first 15
_journal_page_last 19
_journal_volume 221
_journal_year 2006
_chemical_formula_moiety 'C52 H46 N4 O8, 2(C0.97 H1.93 Cl1.93)'
_chemical_formula_sum 'C53.93 H49.86 Cl3.86 N4 O8'
_chemical_formula_weight 1019.00
_chemical_name_systematic
; 
tetra(3-5-dimethoxyphenyl)porphyrin methylen chloride disolvate
;
_space_group_IT_number 2
_symmetry_cell_setting triclinic
_symmetry_space_group_name_Hall '-P 1'
_symmetry_space_group_name_H-M 'P -1'
_atom_sites_solution_hydrogens geom
_atom_sites_solution_primary direct
_atom_sites_solution_secondary difmap
_audit_creation_method SHELXL-97
_cell_angle_alpha 108.904(2)
_cell_angle_beta 101.091(2)
_cell_angle_gamma 110.992(2)
_cell_formula_units_Z 1
_cell_length_a 11.2953(14)
_cell_length_b 11.2551(14)
_cell_length_c 11.7971(14)
_cell_measurement_reflns_used 5010
_cell_measurement_temperature 100(2)
_cell_measurement_theta_max 30.4895
_cell_measurement_theta_min 2.201
_cell_volume 1241.3(3)
_computing_cell_refinement 'SAINT+ 6.45 [6]'
_computing_data_collection 'SMART 5.630 [5]'
_computing_data_reduction 'SAINT+ 6.45 [6]'
_computing_molecular_graphics 'SHELXTL 6.10 [7]'
_computing_publication_material 'SHELXTL 6.10 [7]'
_computing_structure_refinement 'SHELXTL 6.10 [7]'
_computing_structure_solution 'SHELXTL 6.10 [7]'
_diffrn_ambient_temperature 100(2)
_diffrn_measured_fraction_theta_full 0.996
_diffrn_measured_fraction_theta_max 0.996
_diffrn_measurement_device_type 'Bruker AXS SMART APEX CCD'
_diffrn_measurement_method omega
_diffrn_radiation_monochromator graphite
_diffrn_radiation_source 'fine-focus sealed tube'
_diffrn_radiation_type MoK\a
_diffrn_radiation_wavelength 0.71073
_diffrn_reflns_av_R_equivalents 0.0188
_diffrn_reflns_av_sigmaI/netI 0.0280
_diffrn_reflns_limit_h_max 14
_diffrn_reflns_limit_h_min -15
_diffrn_reflns_limit_k_max 14
_diffrn_reflns_limit_k_min -14
_diffrn_reflns_limit_l_max 15
_diffrn_reflns_limit_l_min -15
_diffrn_reflns_number 12895
_diffrn_reflns_theta_full 28.28
_diffrn_reflns_theta_max 28.28
_diffrn_reflns_theta_min 1.95
_diffrn_standards_decay_% none
_diffrn_standards_number 0
_exptl_absorpt_coefficient_mu 0.291
_exptl_absorpt_correction_T_max 0.99
_exptl_absorpt_correction_T_min 0.79
_exptl_absorpt_correction_type multi-scan
_exptl_absorpt_process_details 'SADABS in SAINT+ [6]'
_exptl_crystal_colour red
_exptl_crystal_density_diffrn 1.363
_exptl_crystal_density_method 'not measured'
_exptl_crystal_description plate
_exptl_crystal_F_000 531.1
_exptl_crystal_size_max 0.27
_exptl_crystal_size_mid 0.22
_exptl_crystal_size_min 0.03
_refine_diff_density_max 0.468
_refine_diff_density_min -0.305
_refine_diff_density_rms 0.055
_refine_ls_extinction_method none
_refine_ls_goodness_of_fit_ref 1.139
_refine_ls_hydrogen_treatment constr
_refine_ls_matrix_type full
_refine_ls_number_parameters 377
_refine_ls_number_reflns 6122
_refine_ls_number_restraints 16
_refine_ls_restrained_S_all 1.139
_refine_ls_R_factor_all 0.0612
_refine_ls_R_factor_gt 0.0564
_refine_ls_shift/su_max 0.001
_refine_ls_shift/su_mean 0.000
_refine_ls_structure_factor_coef Fsqd
_refine_ls_weighting_details 'calc w=1/[\s^2^(Fo^2^)+(0.0534P)^2^+0.7805P] where P=(Fo^2^+2Fc^2^)/3'
_refine_ls_weighting_scheme calc
_refine_ls_wR_factor_gt 0.1325
_refine_ls_wR_factor_ref 0.1354
_reflns_number_gt 5657
_reflns_number_total 6122
_reflns_threshold_expression I>2sigma(I)
_cod_data_source_file 1267-1693.cff
_cod_data_source_block I
_cod_depositor_comments
;
The following automatic conversions were performed:
'_symmetry_cell_setting' value 'Triclinic' changed to 'triclinic'
according to '/home/saulius/struct/CIF-dictionaries/cif_core.dic'
dictionary named 'cif_core.dic' version 2.4.1 from 2010-06-29.

Automatic conversion script
Id: cif_fix_enum 1555 2011-01-17 13:19:09Z saulius 
;
_cod_original_sg_symbol_H-M P-1
_cod_database_code 8101902

loop_
_symmetry_equiv_pos_as_xyz
'x, y, z'
'-x, -y, -z'

loop_
_atom_site_label
_atom_site_type_symbol
_atom_site_fract_x
_atom_site_fract_y
_atom_site_fract_z
_atom_site_U_iso_or_equiv
_atom_site_adp_type
_atom_site_occupancy
_atom_site_symmetry_multiplicity
_atom_site_Wyckoff_symbol
_atom_site_calc_flag
_atom_site_refinement_flags
_atom_site_disorder_assembly
_atom_site_disorder_group
C1 C -0.13602(16) 0.19059(16) 0.08461(15) 0.0188(3) Uani 1 2 i d . . .
C2 C -0.12837(17) 0.29853(18) 0.19586(15) 0.0231(3) Uani 1 2 i d . . .
H2 H -0.1809 0.3484 0.1978 0.028 Uiso 1 2 i calc R . .
C3 C -0.03225(17) 0.31676(17) 0.29826(15) 0.0224(3) Uani 1 2 i d . . .
H3 H -0.0053 0.3822 0.3844 0.027 Uiso 1 2 i calc R . .
C4 C 0.02106(16) 0.21986(16) 0.25328(15) 0.0186(3) Uani 1 2 i d . . .
C5 C 0.12304(15) 0.20490(16) 0.32636(14) 0.0178(3) Uani 1 2 i d . . .
C6 C 0.17697(15) 0.11270(17) 0.27851(15) 0.0187(3) Uani 1 2 i d . . .
C7 C 0.27999(16) 0.09688(17) 0.35823(15) 0.0213(3) Uani 1 2 i d . . .
H7 H 0.3205 0.1446 0.4487 0.026 Uiso 1 2 i calc R . .
C8 C 0.30714(16) 0.00118(17) 0.27887(15) 0.0214(3) Uani 1 2 i d . . .
H8 H 0.3703 -0.0316 0.3027 0.026 Uiso 1 2 i calc R . .
C9 C 0.22083(15) -0.04197(16) 0.14982(15) 0.0187(3) Uani 1 2 i d . . .
C10 C 0.21955(16) -0.14229(16) 0.04085(15) 0.0185(3) Uani 1 2 i d . . .
C11 C 0.18284(15) 0.29873(16) 0.46722(14) 0.0181(3) Uani 1 2 i d . . .
C12 C 0.10586(16) 0.27831(17) 0.54561(15) 0.0191(3) Uani 1 2 i d . . .
H12 H 0.0155 0.2056 0.5104 0.023 Uiso 1 2 i calc R . .
C13 C 0.16432(16) 0.36629(17) 0.67542(15) 0.0187(3) Uani 1 2 i d . . .
C14 C 0.29673(16) 0.47467(16) 0.72837(14) 0.0176(3) Uani 1 2 i d . . .
H14 H 0.3357 0.5340 0.8175 0.021 Uiso 1 2 i calc R . .
C15 C 0.37034(16) 0.49432(16) 0.64897(15) 0.0192(3) Uani 1 2 i d . . .
C16 C 0.31402(16) 0.40509(17) 0.51793(15) 0.0210(3) Uani 1 2 i d . . .
H16 H 0.3656 0.4176 0.4642 0.025 Uiso 1 2 i calc R . .
C17 C -0.0357(2) 0.2503(3) 0.71337(19) 0.0400(5) Uani 1 2 i d . . .
H17A H -0.0911 0.2660 0.6505 0.060 Uiso 1 2 i calc R . .
H17B H -0.0704 0.2543 0.7838 0.060 Uiso 1 2 i calc R . .
H17C H -0.0393 0.1575 0.6724 0.060 Uiso 1 2 i calc R . .
C18 C 0.55349(18) 0.70184(17) 0.81933(15) 0.0236(3) Uani 1 2 i d . . .
H18A H 0.4950 0.7473 0.8348 0.035 Uiso 1 2 i calc R . .
H18B H 0.6442 0.7730 0.8364 0.035 Uiso 1 2 i calc R . .
H18C H 0.5591 0.6553 0.8761 0.035 Uiso 1 2 i calc R . .
C21 C 0.31360(16) -0.20562(17) 0.06170(14) 0.0191(3) Uani 1 2 i d . . .
C22 C 0.45049(17) -0.12961(17) 0.08835(15) 0.0209(3) Uani 1 2 i d . . .
H22 H 0.4849 -0.0390 0.0888 0.025 Uiso 1 2 i calc R . .
C23 C 0.53824(16) -0.18688(17) 0.11469(15) 0.0210(3) Uani 1 2 i d . . .
C24 C 0.48883(17) -0.31856(18) 0.11506(16) 0.0220(3) Uani 1 2 i d . . .
H24 H 0.5484 -0.3570 0.1339 0.026 Uiso 1 2 i calc R . .
C25 C 0.35025(18) -0.39383(17) 0.08725(16) 0.0226(3) Uani 1 2 i d . . .
C26 C 0.26174(17) -0.33951(17) 0.05983(15) 0.0214(3) Uani 1 2 i d . . .
H26 H 0.1675 -0.3923 0.0401 0.026 Uiso 1 2 i calc R . .
C27 C 0.76574(18) -0.1511(2) 0.1819(2) 0.0331(4) Uani 1 2 i d . . .
H27A H 0.7608 -0.1578 0.2618 0.050 Uiso 1 2 i calc R . .
H27B H 0.8574 -0.0834 0.1968 0.050 Uiso 1 2 i calc R . .
H27C H 0.7441 -0.2437 0.1171 0.050 Uiso 1 2 i calc R . .
C28 C 0.1760(2) -0.5976(2) 0.0794(2) 0.0342(4) Uani 1 2 i d . . .
H28A H 0.1557 -0.5396 0.1474 0.051 Uiso 1 2 i calc R . .
H28B H 0.1635 -0.6849 0.0875 0.051 Uiso 1 2 i calc R . .
H28C H 0.1148 -0.6204 -0.0040 0.051 Uiso 1 2 i calc R . .
C31A C 0.657(2) 0.2527(15) 0.4597(15) 0.041(3) Uani 0.433(17) 2 i d PD A 1
H31A H 0.5786 0.2372 0.3917 0.050 Uiso 0.433(17) 2 i calc PR A 1
H31B H 0.7377 0.3334 0.4683 0.050 Uiso 0.433(17) 2 i calc PR A 1
C31B C 0.656(3) 0.273(2) 0.4736(18) 0.041(4) Uani 0.357(17) 2 i d PD B 2
H31C H 0.5781 0.2716 0.4160 0.050 Uiso 0.357(17) 2 i calc PR B 2
H31D H 0.7365 0.3617 0.4958 0.050 Uiso 0.357(17) 2 i calc PR B 2
C31C C 0.6380(13) 0.3143(12) 0.5142(12) 0.023(3) Uani 0.176(4) 2 i d PD C 3
H31E H 0.5571 0.3160 0.4660 0.027 Uiso 0.176(4) 2 i calc PR C 3
H31F H 0.7019 0.4118 0.5781 0.027 Uiso 0.176(4) 2 i calc PR C 3
Cl1A Cl 0.6266(5) 0.2932(8) 0.6039(6) 0.0575(15) Uani 0.433(17) 2 i d PD A 1
Cl2A Cl 0.6820(4) 0.1035(5) 0.4159(6) 0.0545(11) Uani 0.433(17) 2 i d PD A 1
Cl1B Cl 0.6241(10) 0.2768(15) 0.6132(8) 0.075(3) Uani 0.357(17) 2 i d PD B 2
Cl2B Cl 0.6820(4) 0.1339(13) 0.3913(6) 0.060(3) Uani 0.357(17) 2 i d PD B 2
Cl1C Cl 0.5909(7) 0.2082(8) 0.5920(6) 0.0401(16) Uani 0.176(4) 2 i d PD C 3
Cl2C Cl 0.7131(8) 0.2541(13) 0.4114(7) 0.082(3) Uani 0.176(4) 2 i d PD C 3
N1 N -0.04465(13) 0.14549(14) 0.12357(12) 0.0181(3) Uani 1 2 i d . . .
H1 H -0.0303 0.0791 0.0731 0.022 Uiso 1 2 i calc R . .
N2 N 0.14148(13) 0.02605(14) 0.15208(12) 0.0180(3) Uani 1 2 i d . . .
O1 O 0.10066(12) 0.35635(13) 0.76186(11) 0.0256(3) Uani 1 2 i d . . .
O2 O 0.49828(12) 0.59937(12) 0.68891(11) 0.0237(3) Uani 1 2 i d . . .
O3 O 0.67089(12) -0.10494(13) 0.13810(13) 0.0288(3) Uani 1 2 i d . . .
O4 O 0.31247(13) -0.52200(13) 0.09019(14) 0.0306(3) Uani 1 2 i d . . .

loop_
_atom_site_aniso_label
_atom_site_aniso_U_11
_atom_site_aniso_U_22
_atom_site_aniso_U_33
_atom_site_aniso_U_23
_atom_site_aniso_U_13
_atom_site_aniso_U_12
C1 0.0203(7) 0.0177(7) 0.0182(7) 0.0056(6) 0.0075(6) 0.0097(6)
C2 0.0277(8) 0.0238(8) 0.0181(7) 0.0050(6) 0.0075(6) 0.0157(7)
C3 0.0271(8) 0.0221(8) 0.0166(7) 0.0044(6) 0.0074(6) 0.0132(7)
C4 0.0191(7) 0.0171(7) 0.0163(7) 0.0044(6) 0.0066(6) 0.0071(6)
C5 0.0158(7) 0.0176(7) 0.0149(7) 0.0034(6) 0.0055(6) 0.0053(6)
C6 0.0157(7) 0.0197(7) 0.0154(7) 0.0049(6) 0.0040(6) 0.0054(6)
C7 0.0185(7) 0.0233(8) 0.0156(7) 0.0038(6) 0.0028(6) 0.0085(6)
C8 0.0192(7) 0.0236(8) 0.0176(7) 0.0052(6) 0.0036(6) 0.0103(6)
C9 0.0164(7) 0.0181(7) 0.0182(7) 0.0055(6) 0.0050(6) 0.0069(6)
C10 0.0188(7) 0.0171(7) 0.0187(7) 0.0064(6) 0.0066(6) 0.0085(6)
C11 0.0179(7) 0.0179(7) 0.0147(7) 0.0028(6) 0.0038(6) 0.0091(6)
C12 0.0170(7) 0.0200(7) 0.0188(7) 0.0072(6) 0.0053(6) 0.0083(6)
C13 0.0211(7) 0.0221(7) 0.0183(7) 0.0101(6) 0.0089(6) 0.0132(6)
C14 0.0228(7) 0.0166(7) 0.0124(6) 0.0040(5) 0.0045(6) 0.0108(6)
C15 0.0185(7) 0.0179(7) 0.0185(7) 0.0051(6) 0.0048(6) 0.0086(6)
C16 0.0204(7) 0.0225(8) 0.0164(7) 0.0038(6) 0.0089(6) 0.0086(6)
C17 0.0256(9) 0.0567(13) 0.0276(10) 0.0165(9) 0.0139(8) 0.0074(9)
C18 0.0262(8) 0.0163(7) 0.0167(7) 0.0028(6) 0.0025(6) 0.0042(6)
C21 0.0226(8) 0.0208(7) 0.0128(7) 0.0047(6) 0.0051(6) 0.0115(6)
C22 0.0237(8) 0.0201(7) 0.0208(7) 0.0095(6) 0.0077(6) 0.0113(6)
C23 0.0199(7) 0.0210(8) 0.0199(7) 0.0075(6) 0.0053(6) 0.0090(6)
C24 0.0248(8) 0.0237(8) 0.0207(8) 0.0096(6) 0.0074(6) 0.0145(7)
C25 0.0290(9) 0.0195(8) 0.0194(7) 0.0085(6) 0.0090(6) 0.0106(7)
C26 0.0208(8) 0.0216(8) 0.0195(7) 0.0064(6) 0.0079(6) 0.0089(6)
C27 0.0203(8) 0.0305(9) 0.0473(12) 0.0180(9) 0.0060(8) 0.0121(7)
C28 0.0345(10) 0.0280(9) 0.0405(11) 0.0193(8) 0.0171(9) 0.0086(8)
C31A 0.036(5) 0.052(8) 0.036(5) 0.026(5) 0.013(4) 0.013(6)
C31B 0.044(8) 0.020(5) 0.046(8) 0.010(5) -0.009(6) 0.016(4)
C31C 0.031(6) 0.013(6) 0.032(7) 0.011(5) 0.013(5) 0.016(5)
Cl1A 0.0375(17) 0.069(2) 0.037(2) -0.0030(15) -0.0021(11) 0.0246(18)
Cl2A 0.0486(13) 0.0530(15) 0.0319(16) -0.0120(11) -0.0114(10) 0.0322(11)
Cl1B 0.097(5) 0.116(6) 0.0170(18) 0.002(3) 0.006(2) 0.083(5)
Cl2B 0.0247(12) 0.092(5) 0.0272(15) -0.0031(18) 0.0014(9) 0.0174(15)
Cl1C 0.044(2) 0.073(4) 0.025(3) 0.034(3) 0.018(2) 0.034(3)
Cl2C 0.086(4) 0.177(10) 0.079(4) 0.095(5) 0.065(4) 0.105(6)
N1 0.0188(6) 0.0163(6) 0.0154(6) 0.0030(5) 0.0049(5) 0.0081(5)
N2 0.0165(6) 0.0176(6) 0.0166(6) 0.0041(5) 0.0059(5) 0.0070(5)
O1 0.0249(6) 0.0315(7) 0.0188(6) 0.0103(5) 0.0113(5) 0.0097(5)
O2 0.0203(6) 0.0212(6) 0.0161(5) 0.0015(4) 0.0040(4) 0.0026(5)
O3 0.0199(6) 0.0266(6) 0.0438(8) 0.0193(6) 0.0096(5) 0.0117(5)
O4 0.0303(7) 0.0234(6) 0.0429(8) 0.0193(6) 0.0142(6) 0.0117(5)

loop_
_atom_type_symbol
_atom_type_description
_atom_type_scat_dispersion_real
_atom_type_scat_dispersion_imag
_atom_type_scat_source
C C 0.0033 0.0016 'International Tables Vol C Tables 4.2.6.8 and 6.1.1.4'
H H 0.0000 0.0000 'International Tables Vol C Tables 4.2.6.8 and 6.1.1.4'
N N 0.0061 0.0033 'International Tables Vol C Tables 4.2.6.8 and 6.1.1.4'
O O 0.0106 0.0060 'International Tables Vol C Tables 4.2.6.8 and 6.1.1.4'
Cl Cl 0.1484 0.1585 'International Tables Vol C Tables 4.2.6.8 and 6.1.1.4'

loop_
_geom_angle_atom_site_label_1
_geom_angle_atom_site_label_2
_geom_angle_atom_site_label_3
_geom_angle
_geom_angle_site_symmetry_1
_geom_angle_site_symmetry_3
_geom_angle_publ_flag
N1 C1 C10 126.33(14) . 2 ?
N1 C1 C2 107.51(14) . . ?
C10 C1 C2 126.14(15) 2 . ?
C3 C2 C1 107.68(14) . . ?
C3 C2 H2 126.2 . . ?
C1 C2 H2 126.2 . . ?
C2 C3 C4 107.97(14) . . ?
C2 C3 H3 126.0 . . ?
C4 C3 H3 126.0 . . ?
N1 C4 C5 125.80(14) . . ?
N1 C4 C3 107.33(14) . . ?
C5 C4 C3 126.85(14) . . ?
C4 C5 C6 125.47(14) . . ?
C4 C5 C11 117.06(13) . . ?
C6 C5 C11 117.44(14) . . ?
N2 C6 C5 125.71(14) . . ?
N2 C6 C7 110.48(14) . . ?
C5 C6 C7 123.81(14) . . ?
C8 C7 C6 106.76(14) . . ?
C8 C7 H7 126.6 . . ?
C6 C7 H7 126.6 . . ?
C7 C8 C9 106.63(14) . . ?
C7 C8 H8 126.7 . . ?
C9 C8 H8 126.7 . . ?
N2 C9 C10 126.27(14) . . ?
N2 C9 C8 110.48(14) . . ?
C10 C9 C8 123.24(14) . . ?
C1 C10 C9 125.59(15) 2 . ?
C1 C10 C21 117.39(14) 2 . ?
C9 C10 C21 116.99(14) . . ?
C16 C11 C12 120.81(14) . . ?
C16 C11 C5 119.08(14) . . ?
C12 C11 C5 120.11(14) . . ?
C13 C12 C11 118.68(15) . . ?
C13 C12 H12 120.7 . . ?
C11 C12 H12 120.7 . . ?
O1 C13 C12 124.32(15) . . ?
O1 C13 C14 114.36(14) . . ?
C12 C13 C14 121.31(14) . . ?
C15 C14 C13 119.08(14) . . ?
C15 C14 H14 120.5 . . ?
C13 C14 H14 120.5 . . ?
O2 C15 C14 124.29(14) . . ?
O2 C15 C16 115.19(14) . . ?
C14 C15 C16 120.51(15) . . ?
C11 C16 C15 119.59(14) . . ?
C11 C16 H16 120.2 . . ?
C15 C16 H16 120.2 . . ?
O1 C17 H17A 109.5 . . ?
O1 C17 H17B 109.5 . . ?
H17A C17 H17B 109.5 . . ?
O1 C17 H17C 109.5 . . ?
H17A C17 H17C 109.5 . . ?
H17B C17 H17C 109.5 . . ?
O2 C18 H18A 109.5 . . ?
O2 C18 H18B 109.5 . . ?
H18A C18 H18B 109.5 . . ?
O2 C18 H18C 109.5 . . ?
H18A C18 H18C 109.5 . . ?
H18B C18 H18C 109.5 . . ?
C22 C21 C26 120.66(15) . . ?
C22 C21 C10 120.28(14) . . ?
C26 C21 C10 119.00(14) . . ?
C21 C22 C23 119.67(15) . . ?
C21 C22 H22 120.2 . . ?
C23 C22 H22 120.2 . . ?
O3 C23 C24 124.22(15) . . ?
O3 C23 C22 115.35(14) . . ?
C24 C23 C22 120.43(15) . . ?
C23 C24 C25 118.98(15) . . ?
C23 C24 H24 120.5 . . ?
C25 C24 H24 120.5 . . ?
O4 C25 C26 124.39(15) . . ?
O4 C25 C24 114.18(15) . . ?
C26 C25 C24 121.43(15) . . ?
C25 C26 C21 118.82(15) . . ?
C25 C26 H26 120.6 . . ?
C21 C26 H26 120.6 . . ?
O3 C27 H27A 109.5 . . ?
O3 C27 H27B 109.5 . . ?
H27A C27 H27B 109.5 . . ?
O3 C27 H27C 109.5 . . ?
H27A C27 H27C 109.5 . . ?
H27B C27 H27C 109.5 . . ?
O4 C28 H28A 109.5 . . ?
O4 C28 H28B 109.5 . . ?
H28A C28 H28B 109.5 . . ?
O4 C28 H28C 109.5 . . ?
H28A C28 H28C 109.5 . . ?
H28B C28 H28C 109.5 . . ?
Cl2A C31A Cl1A 111.7(7) . . ?
Cl2A C31A H31A 109.3 . . ?
Cl1A C31A H31A 109.3 . . ?
Cl2A C31A H31B 109.3 . . ?
Cl1A C31A H31B 109.3 . . ?
H31A C31A H31B 107.9 . . ?
Cl2B C31B Cl1B 115.4(9) . . ?
Cl2B C31B H31C 108.4 . . ?
Cl1B C31B H31C 108.4 . . ?
Cl2B C31B H31D 108.4 . . ?
Cl1B C31B H31D 108.4 . . ?
H31C C31B H31D 107.5 . . ?
Cl2C C31C Cl1C 111.1(7) . . ?
Cl2C C31C H31E 109.4 . . ?
Cl1C C31C H31E 109.4 . . ?
Cl2C C31C H31F 109.4 . . ?
Cl1C C31C H31F 109.4 . . ?
H31E C31C H31F 108.0 . . ?
C1 N1 C4 109.51(13) . . ?
C1 N1 H1 125.2 . . ?
C4 N1 H1 125.2 . . ?
C9 N2 C6 105.64(13) . . ?
C13 O1 C17 117.06(14) . . ?
C15 O2 C18 116.73(13) . . ?
C23 O3 C27 116.85(13) . . ?
C25 O4 C28 117.72(14) . . ?

loop_
_geom_bond_atom_site_label_1
_geom_bond_atom_site_label_2
_geom_bond_distance
_geom_bond_site_symmetry_2
_geom_bond_publ_flag
C1 N1 1.370(2) . ?
C1 C10 1.397(2) 2 ?
C1 C2 1.433(2) . ?
C2 C3 1.362(2) . ?
C2 H2 0.9500 . ?
C3 C4 1.433(2) . ?
C3 H3 0.9500 . ?
C4 N1 1.371(2) . ?
C4 C5 1.396(2) . ?
C5 C6 1.404(2) . ?
C5 C11 1.501(2) . ?
C6 N2 1.373(2) . ?
C6 C7 1.451(2) . ?
C7 C8 1.351(2) . ?
C7 H7 0.9500 . ?
C8 C9 1.454(2) . ?
C8 H8 0.9500 . ?
C9 N2 1.370(2) . ?
C9 C10 1.403(2) . ?
C10 C1 1.397(2) 2 ?
C10 C21 1.501(2) . ?
C11 C16 1.382(2) . ?
C11 C12 1.403(2) . ?
C12 C13 1.386(2) . ?
C12 H12 0.9500 . ?
C13 O1 1.3667(19) . ?
C13 C14 1.398(2) . ?
C14 C15 1.386(2) . ?
C14 H14 0.9500 . ?
C15 O2 1.3642(19) . ?
C15 C16 1.400(2) . ?
C16 H16 0.9500 . ?
C17 O1 1.423(2) . ?
C17 H17A 0.9800 . ?
C17 H17B 0.9800 . ?
C17 H17C 0.9800 . ?
C18 O2 1.4324(19) . ?
C18 H18A 0.9800 . ?
C18 H18B 0.9800 . ?
C18 H18C 0.9800 . ?
C21 C22 1.383(2) . ?
C21 C26 1.398(2) . ?
C22 C23 1.401(2) . ?
C22 H22 0.9500 . ?
C23 O3 1.363(2) . ?
C23 C24 1.386(2) . ?
C24 C25 1.396(2) . ?
C24 H24 0.9500 . ?
C25 O4 1.364(2) . ?
C25 C26 1.386(2) . ?
C26 H26 0.9500 . ?
C27 O3 1.430(2) . ?
C27 H27A 0.9800 . ?
C27 H27B 0.9800 . ?
C27 H27C 0.9800 . ?
C28 O4 1.426(2) . ?
C28 H28A 0.9800 . ?
C28 H28B 0.9800 . ?
C28 H28C 0.9800 . ?
C31A Cl2A 1.734(10) . ?
C31A Cl1A 1.746(9) . ?
C31A H31A 0.9900 . ?
C31A H31B 0.9900 . ?
C31B Cl2B 1.717(12) . ?
C31B Cl1B 1.742(12) . ?
C31B H31C 0.9900 . ?
C31B H31D 0.9900 . ?
C31C Cl2C 1.710(10) . ?
C31C Cl1C 1.730(10) . ?
C31C H31E 0.9900 . ?
C31C H31F 0.9900 . ?
N1 H1 0.8800 . ?
